data_4134831
loop_
_publ_author_name
'Shima, Takanori'
'Yang, Jimin'
'Luo, Gen'
'Luo, Yi'
'Hou, Zhaomin'

_publ_section_title
;
 Dinitrogen Activation and Hydrogenation by
 C<sub>5</sub>Me<sub>4</sub>SiMe<sub>3</sub>-Ligated Di- and Trinuclear
 Chromium Hydride Complexes.
;
_journal_name_full 'Journal of the American Chemical Society'
_journal_paper_doi 10.1021/jacs.0c02939
_journal_year 2020
_chemical_formula_moiety 'C48 H88 Cr4 N2 Si4, 2(C3 H6)'
_chemical_formula_sum 'C54 H100 Cr4 N2 Si4'
_chemical_formula_weight 1097.71
_space_group_crystal_system monoclinic
_space_group_IT_number 14
_space_group_name_Hall '-P 2ybc'
_space_group_name_H-M_alt 'P 1 21/c 1'
_atom_sites_solution_hydrogens mixed
_audit_creation_date 2019-02-18
_audit_creation_method
;
Olex2 1.2
(compiled 2018.05.29 svn.r3508 for OlexSys, GUI svn.r5506)
;
_cell_angle_alpha 90
_cell_angle_beta 107.7499(15)
_cell_angle_gamma 90
_cell_formula_units_Z 4
_cell_length_a 24.5565(11)
_cell_length_b 11.8827(5)
_cell_length_c 21.1647(9)
_cell_measurement_reflns_used 9994
_cell_measurement_temperature 173.15
_cell_measurement_theta_max 26.60
_cell_measurement_theta_min 2.23
_cell_volume 5881.8(4)
_computing_cell_refinement 'SAINT v8.37A (Bruker, 2015)'
_computing_data_reduction 'SAINT v8.37A (Bruker, 2015)'
_computing_molecular_graphics 'Olex2 (Dolomanov et al., 2009)'
_computing_publication_material 'Olex2 (Dolomanov et al., 2009)'
_computing_structure_refinement 'ShelXL (Sheldrick, 2015)'
_diffrn_ambient_temperature 173.15
_diffrn_measured_fraction_theta_full 1.000
_diffrn_measured_fraction_theta_max 1.000
_diffrn_measurement_device_type 'CMOS area detector'
_diffrn_measurement_method '\f and \w scans'
_diffrn_radiation_type MoK\a
_diffrn_radiation_wavelength 0.71073
_diffrn_reflns_av_R_equivalents 0.0948
_diffrn_reflns_av_unetI/netI 0.0571
_diffrn_reflns_Laue_measured_fraction_full 1.000
_diffrn_reflns_Laue_measured_fraction_max 1.000
_diffrn_reflns_limit_h_max 31
_diffrn_reflns_limit_h_min -31
_diffrn_reflns_limit_k_max 15
_diffrn_reflns_limit_k_min -13
_diffrn_reflns_limit_l_max 27
_diffrn_reflns_limit_l_min -27
_diffrn_reflns_number 118281
_diffrn_reflns_point_group_measured_fraction_full 1.000
_diffrn_reflns_point_group_measured_fraction_max 1.000
_diffrn_reflns_theta_full 25.242
_diffrn_reflns_theta_max 27.500
_diffrn_reflns_theta_min 0.871
_diffrn_standards_number 0
_exptl_absorpt_coefficient_mu 0.835
_exptl_absorpt_correction_T_max 0.7456
_exptl_absorpt_correction_T_min 0.7037
_exptl_absorpt_correction_type multi-scan
_exptl_absorpt_process_details
;
SADABS-2014/5 (Bruker,2014/5) was used for absorption correction.
wR2(int) was 0.1045 before and 0.0534 after correction.
The Ratio of minimum to maximum transmission is 0.9438.
The \l/2 correction factor is 0.00150.
;
_exptl_crystal_colour black
_exptl_crystal_colour_primary black
_exptl_crystal_density_diffrn 1.240
_exptl_crystal_description block
_exptl_crystal_F_000 2360
_exptl_crystal_size_max 0.4
_exptl_crystal_size_mid 0.3
_exptl_crystal_size_min 0.2
_refine_diff_density_max 0.812
_refine_diff_density_min -0.406
_refine_diff_density_rms 0.071
_refine_ls_extinction_method none
_refine_ls_goodness_of_fit_ref 1.010
_refine_ls_hydrogen_treatment mixed
_refine_ls_matrix_type full
_refine_ls_number_parameters 626
_refine_ls_number_reflns 13529
_refine_ls_number_restraints 0
_refine_ls_restrained_S_all 1.010
_refine_ls_R_factor_all 0.0895
_refine_ls_R_factor_gt 0.0421
_refine_ls_shift/su_max 0.001
_refine_ls_shift/su_mean 0.000
_refine_ls_structure_factor_coef Fsqd
_refine_ls_weighting_details 'w=1/[\s^2^(Fo^2^)+(0.0379P)^2^+5.8659P] where P=(Fo^2^+2Fc^2^)/3'
_refine_ls_weighting_scheme calc
_refine_ls_wR_factor_gt 0.0882
_refine_ls_wR_factor_ref 0.1038
_reflns_Friedel_coverage 0.000
_reflns_number_gt 8729
_reflns_number_total 13529
_reflns_threshold_expression 'I > 2\s(I)'
_cod_data_source_file ja0c02939_si_003.cif
_cod_data_source_block Complex4_25099ts
_cod_database_code 4134831
_shelx_shelxl_version_number 2018/3
_shelx_space_group_comment
;
The symmetry employed for this shelxl refinement is uniquely defined
by the following loop, which should always be used as a source of
symmetry information in preference to the above space-group names.
They are only intended as comments.
;
_shelx_estimated_absorpt_t_max 0.851
_shelx_estimated_absorpt_t_min 0.731
_olex2_refinement_description
;
1. Fixed Uiso
 At 1.2 times of:
  All C(H,H) groups, All N(H) groups
 At 1.5 times of:
  All C(H,H,H) groups
2. Others
 Fixed Sof: N1(0.6) H1(0.6) N2(0.6) H2(0.6) H3(0.6) H4(0.6) N3(0.4) H5(0.4)
 N4(0.4) H6(0.4) H7(0.4) H8(0.4)
 Fixed Uiso: H3(0.05) H4(0.05) H7(0.05) H8(0.05)
3.a Everything fixed:
 H3, H4, H8
3.b Ternary CH refined with riding coordinates:
 N1(H1), N2(H2), N3(H5), N4(H6)
3.c Secondary CH2 refined with riding coordinates:
 C49(H49A,H49B), C50(H50A,H50B), C51(H51A,H51B), C52(H52A,H52B), C53(H53A,
 H53B), C54(H54A,H54B)
3.d Idealised Me refined as rotating group:
 C6(H6A,H6B,H6C), C7(H7A,H7B,H7C), C8(H8A,H8B,H8C), C9(H9A,H9B,H9C), C10(H10A,
 H10B,H10C), C11(H11A,H11B,H11C), C12(H12A,H12B,H12C), C18(H18A,H18B,H18C),
 C19(H19A,H19B,H19C), C20(H20A,H20B,H20C), C21(H21A,H21B,H21C), C22(H22A,H22B,
 H22C), C23(H23A,H23B,H23C), C24(H24A,H24B,H24C), C30(H30A,H30B,H30C), C31(H31A,
 H31B,H31C), C32(H32A,H32B,H32C), C33(H33A,H33B,H33C), C34(H34A,H34B,H34C),
 C35(H35A,H35B,H35C), C36(H36A,H36B,H36C), C42(H42A,H42B,H42C), C43(H43A,H43B,
 H43C), C44(H44A,H44B,H44C), C45(H45A,H45B,H45C), C46(H46A,H46B,H46C), C47(H47A,
 H47B,H47C), C48(H48A,H48B,H48C)
;
_olex2_submission_special_instructions 'No special instructions were received'

loop_
_space_group_symop_operation_xyz
'x, y, z'
'-x, y+1/2, -z+1/2'
'-x, -y, -z'
'x, -y-1/2, z-1/2'

loop_
_atom_site_label
_atom_site_type_symbol
_atom_site_fract_x
_atom_site_fract_y
_atom_site_fract_z
_atom_site_U_iso_or_equiv
_atom_site_adp_type
_atom_site_occupancy
_atom_site_site_symmetry_order
_atom_site_calc_flag
_atom_site_refinement_flags_posn
_atom_site_refinement_flags_adp
_atom_site_refinement_flags_occupancy
_atom_site_disorder_assembly
_atom_site_disorder_group
Cr1 Cr 0.30847(2) 0.16859(3) 0.27695(2) 0.01723(10) Uani 1 1 d . . . . .
Cr2 Cr 0.19162(2) 0.16449(3) 0.20307(2) 0.01781(10) Uani 1 1 d . . . . .
Cr3 Cr 0.26521(2) 0.00045(3) 0.18389(2) 0.01876(10) Uani 1 1 d . . . . .
Cr4 Cr 0.23841(2) -0.00205(3) 0.29609(2) 0.01974(10) Uani 1 1 d . . . . .
Si1 Si 0.39865(3) 0.37449(6) 0.20710(4) 0.02301(17) Uani 1 1 d . . . . .
Si2 Si 0.09661(3) 0.36500(6) 0.27084(4) 0.02463(17) Uani 1 1 d . . . . .
Si3 Si 0.17373(3) -0.20299(6) 0.04997(4) 0.02233(17) Uani 1 1 d . . . . .
Si4 Si 0.33449(3) -0.19558(6) 0.43164(4) 0.02388(17) Uani 1 1 d . . . . .
N1 N 0.3128(2) 0.0025(5) 0.2771(3) 0.0132(7) Uani 0.6 1 d . . P A 1
H1 H 0.347212 -0.044912 0.297944 0.016 Uiso 0.6 1 calc R . P A 1
N2 N 0.19127(14) -0.0018(3) 0.20318(15) 0.0137(7) Uani 0.6 1 d . . P A 1
H2 H 0.157874 -0.051790 0.182339 0.016 Uiso 0.6 1 calc R . P A 1
H3 H 0.235160 0.168380 0.298600 0.050 Uiso 0.6 1 d . . P B 1
H4 H 0.265110 0.169020 0.180950 0.050 Uiso 0.6 1 d . . P C 1
N3 N 0.2352(2) 0.1683(4) 0.2988(3) 0.0195(11) Uani 0.4 1 d . . P A 2
H5 H 0.226003 0.214870 0.333562 0.023 Uiso 0.4 1 calc R . P A 2
N4 N 0.2651(2) 0.1690(4) 0.1809(3) 0.0214(12) Uani 0.4 1 d . . P A 2
H6 H 0.273372 0.216664 0.145986 0.026 Uiso 0.4 1 calc R . P A 2
H7 H 0.308(6) 0.011(12) 0.272(7) 0.050 Uiso 0.4 1 d . . P D 2
H8 H 0.191280 -0.001710 0.203150 0.050 Uiso 0.4 1 d . . P E 2
C1 C 0.37842(10) 0.2960(2) 0.27331(12) 0.0175(5) Uani 1 1 d . . . . .
C2 C 0.34327(10) 0.3451(2) 0.30900(12) 0.0178(5) Uani 1 1 d . . . . .
C3 C 0.34882(11) 0.2817(2) 0.36750(12) 0.0180(5) Uani 1 1 d . . . . .
C4 C 0.38681(11) 0.1916(2) 0.36855(12) 0.0190(5) Uani 1 1 d . . . . .
C5 C 0.40492(10) 0.1996(2) 0.31108(12) 0.0189(5) Uani 1 1 d . . . . .
C6 C 0.31260(12) 0.4559(2) 0.29620(14) 0.0257(6) Uani 1 1 d . . . . .
H6A H 0.305016 0.476634 0.249493 0.038 Uiso 1 1 calc GR . . . .
H6B H 0.336417 0.513871 0.324446 0.038 Uiso 1 1 calc GR . . . .
H6C H 0.276341 0.449633 0.306310 0.038 Uiso 1 1 calc GR . . . .
C7 C 0.32420(12) 0.3160(2) 0.42120(13) 0.0267(6) Uani 1 1 d . . . . .
H7A H 0.282387 0.311741 0.404518 0.040 Uiso 1 1 calc GR . . . .
H7B H 0.335789 0.393393 0.434964 0.040 Uiso 1 1 calc GR . . . .
H7C H 0.338308 0.265430 0.459267 0.040 Uiso 1 1 calc GR . . . .
C8 C 0.40975(13) 0.1089(2) 0.42389(13) 0.0304(7) Uani 1 1 d . . . . .
H8A H 0.401641 0.135807 0.463866 0.046 Uiso 1 1 calc GR . . . .
H8B H 0.451165 0.101276 0.432940 0.046 Uiso 1 1 calc GR . . . .
H8C H 0.391422 0.035628 0.410992 0.046 Uiso 1 1 calc GR . . . .
C9 C 0.45050(12) 0.1256(2) 0.29956(14) 0.0296(6) Uani 1 1 d . . . . .
H9A H 0.446765 0.049402 0.315423 0.044 Uiso 1 1 calc GR . . . .
H9B H 0.488218 0.155949 0.323703 0.044 Uiso 1 1 calc GR . . . .
H9C H 0.446277 0.123237 0.252016 0.044 Uiso 1 1 calc GR . . . .
C10 C 0.42664(13) 0.5154(2) 0.24165(16) 0.0370(7) Uani 1 1 d . . . . .
H10A H 0.398221 0.553212 0.258173 0.055 Uiso 1 1 calc GR . . . .
H10B H 0.434192 0.561146 0.206728 0.055 Uiso 1 1 calc GR . . . .
H10C H 0.462159 0.505467 0.278143 0.055 Uiso 1 1 calc GR . . . .
C11 C 0.45829(12) 0.3102(3) 0.18101(15) 0.0360(7) Uani 1 1 d . . . . .
H11A H 0.490664 0.293967 0.220404 0.054 Uiso 1 1 calc GR . . . .
H11B H 0.470372 0.362974 0.152288 0.054 Uiso 1 1 calc GR . . . .
H11C H 0.444951 0.240249 0.156736 0.054 Uiso 1 1 calc GR . . . .
C12 C 0.33632(13) 0.3964(3) 0.13150(14) 0.0379(8) Uani 1 1 d . . . . .
H12A H 0.320305 0.323339 0.113748 0.057 Uiso 1 1 calc GR . . . .
H12B H 0.348828 0.436751 0.097962 0.057 Uiso 1 1 calc GR . . . .
H12C H 0.307073 0.440794 0.143052 0.057 Uiso 1 1 calc GR . . . .
C13 C 0.11886(10) 0.2865(2) 0.20584(12) 0.0180(5) Uani 1 1 d . . . . .
C14 C 0.15267(10) 0.3381(2) 0.16928(12) 0.0179(5) Uani 1 1 d . . . . .
C15 C 0.14831(10) 0.2729(2) 0.11164(12) 0.0185(5) Uani 1 1 d . . . . .
C16 C 0.11244(11) 0.1798(2) 0.11184(12) 0.0197(5) Uani 1 1 d . . . . .
C17 C 0.09439(10) 0.1874(2) 0.16956(12) 0.0187(5) Uani 1 1 d . . . . .
C18 C 0.18013(12) 0.4521(2) 0.17976(14) 0.0279(6) Uani 1 1 d . . . . .
H18A H 0.188406 0.473879 0.226403 0.042 Uiso 1 1 calc GR . . . .
H18B H 0.154110 0.507212 0.151575 0.042 Uiso 1 1 calc GR . . . .
H18C H 0.215815 0.449754 0.168153 0.042 Uiso 1 1 calc GR . . . .
C19 C 0.17180(12) 0.3088(2) 0.05690(13) 0.0271(6) Uani 1 1 d . . . . .
H19A H 0.213643 0.311120 0.073750 0.041 Uiso 1 1 calc GR . . . .
H19B H 0.157166 0.383736 0.041107 0.041 Uiso 1 1 calc GR . . . .
H19C H 0.159880 0.254923 0.020201 0.041 Uiso 1 1 calc GR . . . .
C20 C 0.09148(13) 0.0949(2) 0.05758(13) 0.0305(7) Uani 1 1 d . . . . .
H20A H 0.098397 0.122689 0.017101 0.046 Uiso 1 1 calc GR . . . .
H20B H 0.050405 0.082777 0.049143 0.046 Uiso 1 1 calc GR . . . .
H20C H 0.111917 0.023783 0.070981 0.046 Uiso 1 1 calc GR . . . .
C21 C 0.05104(12) 0.1098(2) 0.18272(14) 0.0303(7) Uani 1 1 d . . . . .
H21A H 0.056394 0.033780 0.167632 0.045 Uiso 1 1 calc GR . . . .
H21B H 0.012509 0.136438 0.158726 0.045 Uiso 1 1 calc GR . . . .
H21C H 0.055837 0.108322 0.230407 0.045 Uiso 1 1 calc GR . . . .
C22 C 0.03943(13) 0.2945(3) 0.29856(15) 0.0384(8) Uani 1 1 d . . . . .
H22A H 0.007532 0.273533 0.259651 0.058 Uiso 1 1 calc GR . . . .
H22B H 0.025794 0.346306 0.326449 0.058 Uiso 1 1 calc GR . . . .
H22C H 0.055103 0.226748 0.324060 0.058 Uiso 1 1 calc GR . . . .
C23 C 0.15791(13) 0.3968(3) 0.34608(14) 0.0375(7) Uani 1 1 d . . . . .
H23A H 0.172968 0.326497 0.368949 0.056 Uiso 1 1 calc GR . . . .
H23B H 0.144886 0.445546 0.375958 0.056 Uiso 1 1 calc GR . . . .
H23C H 0.188053 0.435168 0.332848 0.056 Uiso 1 1 calc GR . . . .
C24 C 0.06426(15) 0.5019(3) 0.23394(17) 0.0443(8) Uani 1 1 d . . . . .
H24A H 0.092396 0.544895 0.219516 0.066 Uiso 1 1 calc GR . . . .
H24B H 0.052871 0.545139 0.267259 0.066 Uiso 1 1 calc GR . . . .
H24C H 0.030597 0.487172 0.195722 0.066 Uiso 1 1 calc GR . . . .
C25 C 0.23915(11) -0.1205(2) 0.09535(12) 0.0182(5) Uani 1 1 d . . . . .
C26 C 0.26154(11) -0.0193(2) 0.07591(12) 0.0188(5) Uani 1 1 d . . . . .
C27 C 0.31986(11) -0.0081(2) 0.11445(12) 0.0207(6) Uani 1 1 d . . . . .
C28 C 0.33450(11) -0.1013(2) 0.15776(12) 0.0207(6) Uani 1 1 d . . . . .
C29 C 0.28520(11) -0.1693(2) 0.14680(12) 0.0198(5) Uani 1 1 d . . . . .
C30 C 0.23305(12) 0.0568(2) 0.01911(12) 0.0262(6) Uani 1 1 d . . . . .
H30A H 0.191986 0.060241 0.013588 0.039 Uiso 1 1 calc GR . . . .
H30B H 0.238980 0.027514 -0.021588 0.039 Uiso 1 1 calc GR . . . .
H30C H 0.249528 0.132384 0.028131 0.039 Uiso 1 1 calc GR . . . .
C31 C 0.36056(12) 0.0807(2) 0.10625(14) 0.0321(7) Uani 1 1 d . . . . .
H31A H 0.340909 0.153513 0.097859 0.048 Uiso 1 1 calc GR . . . .
H31B H 0.374268 0.061252 0.068727 0.048 Uiso 1 1 calc GR . . . .
H31C H 0.393113 0.085438 0.146802 0.048 Uiso 1 1 calc GR . . . .
C32 C 0.39334(12) -0.1314(2) 0.20111(14) 0.0316(7) Uani 1 1 d . . . . .
H32A H 0.417460 -0.063978 0.209705 0.047 Uiso 1 1 calc GR . . . .
H32B H 0.409958 -0.187975 0.178730 0.047 Uiso 1 1 calc GR . . . .
H32C H 0.391057 -0.161991 0.243237 0.047 Uiso 1 1 calc GR . . . .
C33 C 0.28623(13) -0.2825(2) 0.17917(14) 0.0292(6) Uani 1 1 d . . . . .
H33A H 0.309500 -0.278009 0.225831 0.044 Uiso 1 1 calc GR . . . .
H33B H 0.302722 -0.338481 0.156288 0.044 Uiso 1 1 calc GR . . . .
H33C H 0.247151 -0.304707 0.176467 0.044 Uiso 1 1 calc GR . . . .
C34 C 0.12426(13) -0.2255(3) 0.10066(14) 0.0344(7) Uani 1 1 d . . . . .
H34A H 0.145292 -0.260122 0.143113 0.052 Uiso 1 1 calc GR . . . .
H34B H 0.092944 -0.275228 0.076647 0.052 Uiso 1 1 calc GR . . . .
H34C H 0.108604 -0.152986 0.108788 0.052 Uiso 1 1 calc GR . . . .
C35 C 0.19852(13) -0.3434(2) 0.02887(15) 0.0335(7) Uani 1 1 d . . . . .
H35A H 0.229223 -0.332413 0.008832 0.050 Uiso 1 1 calc GR . . . .
H35B H 0.166478 -0.382604 -0.002596 0.050 Uiso 1 1 calc GR . . . .
H35C H 0.212798 -0.388424 0.069347 0.050 Uiso 1 1 calc GR . . . .
C36 C 0.13245(13) -0.1432(3) -0.03251(14) 0.0366(7) Uani 1 1 d . . . . .
H36A H 0.116963 -0.069551 -0.026143 0.055 Uiso 1 1 calc GR . . . .
H36B H 0.100971 -0.194105 -0.054493 0.055 Uiso 1 1 calc GR . . . .
H36C H 0.157803 -0.134699 -0.060099 0.055 Uiso 1 1 calc GR . . . .
C37 C 0.26679(11) -0.1197(2) 0.38631(11) 0.0185(5) Uani 1 1 d . . . . .
C38 C 0.24232(11) -0.0192(2) 0.40403(12) 0.0187(5) Uani 1 1 d . . . . .
C39 C 0.18395(11) -0.0132(2) 0.36545(12) 0.0204(6) Uani 1 1 d . . . . .
C40 C 0.17113(11) -0.1079(2) 0.32336(12) 0.0214(6) Uani 1 1 d . . . . .
C41 C 0.22149(11) -0.1728(2) 0.33502(12) 0.0204(6) Uani 1 1 d . . . . .
C42 C 0.26931(12) 0.0602(2) 0.45944(13) 0.0266(6) Uani 1 1 d . . . . .
H42A H 0.310630 0.063137 0.466528 0.040 Uiso 1 1 calc GR . . . .
H42B H 0.262061 0.034158 0.500065 0.040 Uiso 1 1 calc GR . . . .
H42C H 0.252952 0.135516 0.448081 0.040 Uiso 1 1 calc GR . . . .
C43 C 0.14227(12) 0.0741(2) 0.37236(14) 0.0316(7) Uani 1 1 d . . . . .
H43A H 0.153655 0.147806 0.359836 0.047 Uiso 1 1 calc GR . . . .
H43B H 0.141863 0.076572 0.418498 0.047 Uiso 1 1 calc GR . . . .
H43C H 0.103988 0.055184 0.343283 0.047 Uiso 1 1 calc GR . . . .
C44 C 0.11296(12) -0.1430(2) 0.28048(14) 0.0314(7) Uani 1 1 d . . . . .
H44A H 0.086375 -0.079695 0.275344 0.047 Uiso 1 1 calc GR . . . .
H44B H 0.099395 -0.206341 0.301269 0.047 Uiso 1 1 calc GR . . . .
H44C H 0.115075 -0.165876 0.236809 0.047 Uiso 1 1 calc GR . . . .
C45 C 0.22242(13) -0.2864(2) 0.30449(14) 0.0311(7) Uani 1 1 d . . . . .
H45A H 0.199058 -0.284609 0.257801 0.047 Uiso 1 1 calc GR . . . .
H45B H 0.206945 -0.342644 0.328265 0.047 Uiso 1 1 calc GR . . . .
H45C H 0.261860 -0.306264 0.307466 0.047 Uiso 1 1 calc GR . . . .
C46 C 0.38360(13) -0.2116(3) 0.37977(15) 0.0387(8) Uani 1 1 d . . . . .
H46A H 0.363182 -0.248565 0.337851 0.058 Uiso 1 1 calc GR . . . .
H46B H 0.416643 -0.257352 0.403698 0.058 Uiso 1 1 calc GR . . . .
H46C H 0.396676 -0.137177 0.370593 0.058 Uiso 1 1 calc GR . . . .
C47 C 0.31504(14) -0.3391(2) 0.45484(15) 0.0351(7) Uani 1 1 d . . . . .
H47A H 0.289055 -0.331678 0.481740 0.053 Uiso 1 1 calc GR . . . .
H47B H 0.349761 -0.378719 0.480412 0.053 Uiso 1 1 calc GR . . . .
H47C H 0.296142 -0.381788 0.414501 0.053 Uiso 1 1 calc GR . . . .
C48 C 0.37445(13) -0.1312(3) 0.51376(14) 0.0366(7) Uani 1 1 d . . . . .
H48A H 0.388002 -0.056148 0.506570 0.055 Uiso 1 1 calc GR . . . .
H48B H 0.407213 -0.178845 0.536197 0.055 Uiso 1 1 calc GR . . . .
H48C H 0.348967 -0.125059 0.541342 0.055 Uiso 1 1 calc GR . . . .
C49 C -0.03793(15) 0.4636(3) 0.03723(18) 0.0501(9) Uani 1 1 d . . . . .
H49A H -0.043626 0.445840 0.080477 0.060 Uiso 1 1 calc R . . . .
H49B H -0.074812 0.452265 0.002131 0.060 Uiso 1 1 calc R . . . .
C50 C 0.00596(14) 0.3861(3) 0.02559(18) 0.0492(9) Uani 1 1 d . . . . .
H50A H -0.008263 0.307738 0.022956 0.059 Uiso 1 1 calc R . . . .
H50B H 0.041370 0.390923 0.063600 0.059 Uiso 1 1 calc R . . . .
C51 C 0.01944(15) 0.4142(3) -0.03698(18) 0.0496(9) Uani 1 1 d . . . . .
H51A H -0.014781 0.400660 -0.075545 0.060 Uiso 1 1 calc R . . . .
H51B H 0.050409 0.364403 -0.041325 0.060 Uiso 1 1 calc R . . . .
C52 C 0.4870(2) 0.5431(4) 0.4336(2) 0.0781(14) Uani 1 1 d . . . . .
H52A H 0.445140 0.555682 0.420143 0.094 Uiso 1 1 calc R . . . .
H52B H 0.500753 0.566374 0.396245 0.094 Uiso 1 1 calc R . . . .
C53 C 0.4984(2) 0.4238(4) 0.4463(2) 0.0850(15) Uani 1 1 d . . . . .
H53A H 0.539261 0.408962 0.451707 0.102 Uiso 1 1 calc R . . . .
H53B H 0.475374 0.380295 0.407383 0.102 Uiso 1 1 calc R . . . .
C54 C 0.48484(18) 0.3838(3) 0.50681(19) 0.0623(11) Uani 1 1 d . . . . .
H54A H 0.498116 0.305201 0.516477 0.075 Uiso 1 1 calc R . . . .
H54B H 0.442896 0.384870 0.498290 0.075 Uiso 1 1 calc R . . . .

loop_
_atom_site_aniso_label
_atom_site_aniso_U_11
_atom_site_aniso_U_22
_atom_site_aniso_U_33
_atom_site_aniso_U_23
_atom_site_aniso_U_13
_atom_site_aniso_U_12
Cr1 0.0160(2) 0.0159(2) 0.0188(2) -0.00121(16) 0.00372(16) -0.00404(17)
Cr2 0.0156(2) 0.0170(2) 0.0192(2) 0.00163(16) 0.00288(16) 0.00479(17)
Cr3 0.0238(2) 0.0176(2) 0.0157(2) -0.00450(16) 0.00736(17) 0.00175(18)
Cr4 0.0238(2) 0.0201(2) 0.0160(2) 0.00445(17) 0.00699(17) -0.00306(18)
Si1 0.0207(4) 0.0269(4) 0.0229(4) 0.0012(3) 0.0088(3) -0.0076(3)
Si2 0.0226(4) 0.0263(4) 0.0262(4) -0.0019(3) 0.0092(3) 0.0076(3)
Si3 0.0264(4) 0.0208(4) 0.0202(4) -0.0051(3) 0.0077(3) -0.0053(3)
Si4 0.0277(4) 0.0221(4) 0.0223(4) 0.0050(3) 0.0083(3) 0.0058(3)
N1 0.0140(19) 0.0133(18) 0.0125(17) 0.0000(14) 0.0042(14) 0.0012(14)
N2 0.0178(18) 0.0116(16) 0.0125(16) 0.0007(13) 0.0059(14) 0.0000(14)
N3 0.018(3) 0.017(3) 0.023(3) 0.004(2) 0.007(2) 0.000(2)
N4 0.019(3) 0.021(3) 0.021(3) -0.002(2) 0.002(2) 0.000(2)
C1 0.0131(13) 0.0181(13) 0.0200(13) -0.0014(10) 0.0033(10) -0.0040(10)
C2 0.0156(13) 0.0161(13) 0.0213(13) -0.0015(10) 0.0050(10) -0.0020(10)
C3 0.0178(13) 0.0175(13) 0.0185(13) -0.0019(10) 0.0052(10) -0.0020(11)
C4 0.0171(14) 0.0185(13) 0.0193(13) -0.0009(10) 0.0024(10) -0.0020(10)
C5 0.0143(13) 0.0200(13) 0.0216(14) -0.0030(10) 0.0041(10) -0.0005(10)
C6 0.0259(15) 0.0186(14) 0.0334(16) 0.0014(12) 0.0103(12) 0.0039(12)
C7 0.0324(16) 0.0254(15) 0.0260(15) -0.0026(11) 0.0144(12) -0.0007(12)
C8 0.0361(18) 0.0261(16) 0.0267(15) 0.0065(12) 0.0060(13) 0.0052(13)
C9 0.0215(15) 0.0328(16) 0.0343(16) -0.0034(13) 0.0083(12) 0.0066(13)
C10 0.0373(18) 0.0312(17) 0.0476(19) -0.0018(14) 0.0206(15) -0.0152(14)
C11 0.0275(17) 0.0451(19) 0.0408(18) -0.0088(14) 0.0185(14) -0.0148(14)
C12 0.0389(19) 0.046(2) 0.0262(16) 0.0078(14) 0.0055(14) -0.0020(15)
C13 0.0123(13) 0.0193(13) 0.0210(13) 0.0017(10) 0.0029(10) 0.0041(10)
C14 0.0155(13) 0.0144(12) 0.0218(13) -0.0004(10) 0.0026(10) 0.0024(10)
C15 0.0167(13) 0.0190(13) 0.0184(13) 0.0032(10) 0.0033(10) 0.0042(11)
C16 0.0187(14) 0.0178(13) 0.0203(13) 0.0003(10) 0.0026(10) 0.0023(11)
C17 0.0116(13) 0.0205(14) 0.0229(14) 0.0031(10) 0.0037(10) 0.0023(10)
C18 0.0294(16) 0.0214(14) 0.0326(16) 0.0013(12) 0.0091(13) -0.0016(12)
C19 0.0308(16) 0.0266(15) 0.0249(15) 0.0049(11) 0.0098(12) 0.0027(12)
C20 0.0328(17) 0.0281(16) 0.0275(15) -0.0075(12) 0.0046(13) -0.0046(13)
C21 0.0226(15) 0.0329(17) 0.0341(16) 0.0006(13) 0.0067(12) -0.0074(13)
C22 0.0312(18) 0.049(2) 0.0415(19) 0.0038(15) 0.0203(15) 0.0122(15)
C23 0.0411(19) 0.0417(19) 0.0301(17) -0.0090(14) 0.0114(14) 0.0004(15)
C24 0.049(2) 0.0356(18) 0.053(2) 0.0039(16) 0.0233(17) 0.0223(16)
C25 0.0230(14) 0.0158(13) 0.0173(13) -0.0033(10) 0.0085(11) -0.0003(11)
C26 0.0256(14) 0.0173(13) 0.0159(12) -0.0029(10) 0.0097(11) 0.0014(11)
C27 0.0249(14) 0.0196(13) 0.0197(13) -0.0043(11) 0.0100(11) -0.0015(11)
C28 0.0232(14) 0.0201(14) 0.0204(13) -0.0049(10) 0.0090(11) 0.0031(11)
C29 0.0280(15) 0.0145(13) 0.0185(13) -0.0009(10) 0.0093(11) 0.0036(11)
C30 0.0331(16) 0.0249(15) 0.0216(14) 0.0029(11) 0.0097(12) 0.0009(13)
C31 0.0329(17) 0.0341(17) 0.0315(16) -0.0004(13) 0.0130(13) -0.0102(13)
C32 0.0252(16) 0.0338(17) 0.0338(16) -0.0010(13) 0.0062(13) 0.0068(13)
C33 0.0388(18) 0.0190(14) 0.0302(16) 0.0039(12) 0.0112(13) 0.0038(13)
C34 0.0319(17) 0.0371(18) 0.0360(17) -0.0055(14) 0.0128(14) -0.0087(14)
C35 0.0435(19) 0.0234(15) 0.0368(17) -0.0120(13) 0.0171(14) -0.0110(14)
C36 0.0404(19) 0.0375(18) 0.0264(16) -0.0057(13) 0.0020(14) -0.0059(15)
C37 0.0285(15) 0.0145(12) 0.0142(12) 0.0029(10) 0.0089(11) 0.0009(11)
C38 0.0280(15) 0.0151(13) 0.0151(12) 0.0023(10) 0.0095(11) -0.0002(11)
C39 0.0249(14) 0.0198(14) 0.0187(13) 0.0050(10) 0.0100(11) 0.0013(11)
C40 0.0229(15) 0.0223(14) 0.0204(14) 0.0048(11) 0.0089(11) -0.0036(11)
C41 0.0279(15) 0.0142(13) 0.0215(13) 0.0012(10) 0.0109(11) -0.0021(11)
C42 0.0360(17) 0.0218(15) 0.0221(14) -0.0027(11) 0.0090(12) -0.0003(12)
C43 0.0329(17) 0.0297(16) 0.0339(16) 0.0013(13) 0.0125(13) 0.0075(13)
C44 0.0271(16) 0.0322(17) 0.0334(16) 0.0003(13) 0.0068(13) -0.0071(13)
C45 0.0428(19) 0.0203(15) 0.0310(16) -0.0042(12) 0.0123(14) -0.0035(13)
C46 0.0368(19) 0.0448(19) 0.0382(18) 0.0042(15) 0.0169(15) 0.0084(15)
C47 0.048(2) 0.0231(15) 0.0351(17) 0.0102(13) 0.0142(14) 0.0093(14)
C48 0.0406(19) 0.0370(18) 0.0259(16) 0.0078(13) 0.0010(14) 0.0072(14)
C49 0.041(2) 0.060(2) 0.052(2) -0.0034(18) 0.0193(17) -0.0043(18)
C50 0.0300(19) 0.045(2) 0.066(2) 0.0097(18) 0.0038(17) 0.0037(16)
C51 0.036(2) 0.052(2) 0.062(2) -0.0138(18) 0.0157(17) 0.0014(16)
C52 0.105(4) 0.070(3) 0.048(2) -0.002(2) 0.007(2) -0.020(3)
C53 0.087(4) 0.089(4) 0.073(3) -0.035(3) 0.016(3) -0.019(3)
C54 0.064(3) 0.041(2) 0.067(3) 0.0008(19) -0.002(2) -0.021(2)

loop_
_atom_type_symbol
_atom_type_description
_atom_type_scat_dispersion_real
_atom_type_scat_dispersion_imag
_atom_type_scat_source
C C 0.0033 0.0016 'International Tables Vol C Tables 4.2.6.8 and 6.1.1.4'
H H 0.0000 0.0000 'International Tables Vol C Tables 4.2.6.8 and 6.1.1.4'
Cr Cr 0.3209 0.6236 'International Tables Vol C Tables 4.2.6.8 and 6.1.1.4'
N N 0.0061 0.0033 'International Tables Vol C Tables 4.2.6.8 and 6.1.1.4'
Si Si 0.0817 0.0704 'International Tables Vol C Tables 4.2.6.8 and 6.1.1.4'

loop_
_geom_angle_atom_site_label_1
_geom_angle_atom_site_label_2
_geom_angle_atom_site_label_3
_geom_angle
_geom_angle_site_symmetry_1
_geom_angle_site_symmetry_3
_geom_angle_publ_flag
Cr3 Cr1 Cr2 59.329(14) . . ?
Cr4 Cr1 Cr2 59.701(15) . . ?
Cr4 Cr1 Cr3 57.090(14) . . ?
N1 Cr1 Cr2 91.63(15) . . ?
N1 Cr1 Cr3 44.91(15) . . ?
N1 Cr1 Cr4 45.86(16) . . ?
N1 Cr1 C1 127.94(17) . . ?
N1 Cr1 C2 154.15(17) . . ?
N1 Cr1 C3 124.91(16) . . ?
N1 Cr1 C4 95.01(16) . . ?
N1 Cr1 C5 96.35(17) . . ?
N3 Cr1 Cr2 44.68(15) . . ?
N3 Cr1 Cr3 89.19(15) . . ?
N3 Cr1 Cr4 47.02(15) . . ?
N3 Cr1 C1 138.06(16) . . ?
N3 Cr1 C2 102.43(16) . . ?
N3 Cr1 C3 89.88(16) . . ?
N3 Cr1 C4 112.89(16) . . ?
N3 Cr1 C5 148.26(16) . . ?
N4 Cr1 Cr2 45.14(15) . . ?
N4 Cr1 Cr3 46.11(15) . . ?
N4 Cr1 Cr4 89.32(16) . . ?
N4 Cr1 N3 89.8(2) . . ?
N4 Cr1 C1 97.86(17) . . ?
N4 Cr1 C2 109.66(17) . . ?
N4 Cr1 C3 144.16(17) . . ?
N4 Cr1 C4 156.15(17) . . ?
N4 Cr1 C5 120.26(17) . . ?
C1 Cr1 Cr2 129.41(6) . . ?
C1 Cr1 Cr3 125.12(6) . . ?
C1 Cr1 Cr4 170.88(6) . . ?
C2 Cr1 Cr2 113.91(6) . . ?
C2 Cr1 Cr3 153.71(6) . . ?
C2 Cr1 Cr4 145.16(6) . . ?
C2 Cr1 C1 36.34(8) . . ?
C2 Cr1 C3 36.04(9) . . ?
C2 Cr1 C4 59.92(9) . . ?
C3 Cr1 Cr2 125.36(6) . . ?
C3 Cr1 Cr3 169.69(6) . . ?
C3 Cr1 Cr4 115.76(6) . . ?
C3 Cr1 C1 60.62(9) . . ?
C4 Cr1 Cr2 157.02(7) . . ?
C4 Cr1 Cr3 136.53(6) . . ?
C4 Cr1 Cr4 111.24(6) . . ?
C4 Cr1 C1 60.59(9) . . ?
C4 Cr1 C3 35.87(9) . . ?
C5 Cr1 Cr2 163.67(7) . . ?
C5 Cr1 Cr3 118.37(6) . . ?
C5 Cr1 Cr4 134.60(7) . . ?
C5 Cr1 C1 36.38(9) . . ?
C5 Cr1 C2 60.09(9) . . ?
C5 Cr1 C3 60.10(9) . . ?
C5 Cr1 C4 36.13(9) . . ?
Cr3 Cr2 Cr1 59.626(14) . . ?
Cr3 Cr2 Cr4 57.037(14) . . ?
Cr4 Cr2 Cr1 59.239(14) . . ?
N2 Cr2 Cr1 91.19(10) . . ?
N2 Cr2 Cr3 45.57(9) . . ?
N2 Cr2 Cr4 44.65(9) . . ?
N2 Cr2 C13 128.49(11) . . ?
N2 Cr2 C14 153.88(11) . . ?
N2 Cr2 C15 124.10(11) . . ?
N2 Cr2 C16 94.45(11) . . ?
N2 Cr2 C17 96.58(11) . . ?
N3 Cr2 Cr1 44.91(15) . . ?
N3 Cr2 Cr3 89.60(15) . . ?
N3 Cr2 Cr4 46.76(15) . . ?
N3 Cr2 N4 89.7(2) . . ?
N3 Cr2 C13 98.04(16) . . ?
N3 Cr2 C14 109.98(16) . . ?
N3 Cr2 C15 144.56(16) . . ?
N3 Cr2 C16 156.08(16) . . ?
N3 Cr2 C17 120.04(16) . . ?
N4 Cr2 Cr1 44.82(15) . . ?
N4 Cr2 Cr3 46.27(15) . . ?
N4 Cr2 Cr4 88.72(15) . . ?
N4 Cr2 C13 138.41(17) . . ?
N4 Cr2 C14 102.89(17) . . ?
N4 Cr2 C15 90.36(16) . . ?
N4 Cr2 C16 113.24(16) . . ?
N4 Cr2 C17 148.71(16) . . ?
C13 Cr2 Cr1 129.64(6) . . ?
C13 Cr2 Cr3 170.73(6) . . ?
C13 Cr2 Cr4 125.67(6) . . ?
C14 Cr2 Cr1 114.49(6) . . ?
C14 Cr2 Cr3 144.62(6) . . ?
C14 Cr2 Cr4 154.62(6) . . ?
C14 Cr2 C13 36.24(9) . . ?
C14 Cr2 C15 36.05(9) . . ?
C15 Cr2 Cr1 126.08(7) . . ?
C15 Cr2 Cr3 115.23(6) . . ?
C15 Cr2 Cr4 168.65(7) . . ?
C15 Cr2 C13 60.51(9) . . ?
C16 Cr2 Cr1 157.62(7) . . ?
C16 Cr2 Cr3 110.86(6) . . ?
C16 Cr2 Cr4 135.58(7) . . ?
C16 Cr2 C13 60.57(9) . . ?
C16 Cr2 C14 60.00(9) . . ?
C16 Cr2 C15 35.92(9) . . ?
C17 Cr2 Cr1 163.45(7) . . ?
C17 Cr2 Cr3 134.68(7) . . ?
C17 Cr2 Cr4 118.07(6) . . ?
C17 Cr2 C13 36.27(9) . . ?
C17 Cr2 C14 60.03(9) . . ?
C17 Cr2 C15 60.09(9) . . ?
C17 Cr2 C16 36.20(9) . . ?
Cr2 Cr3 Cr1 61.045(14) . . ?
Cr4 Cr3 Cr1 61.237(15) . . ?
Cr4 Cr3 Cr2 61.675(15) . . ?
N1 Cr3 Cr1 45.33(16) . . ?
N1 Cr3 Cr2 93.38(16) . . ?
N1 Cr3 Cr4 48.23(16) . . ?
N1 Cr3 N2 95.47(19) . . ?
N1 Cr3 C25 139.61(17) . . ?
N1 Cr3 C26 147.28(17) . . ?
N1 Cr3 C27 111.24(17) . . ?
N1 Cr3 C28 89.48(17) . . ?
N1 Cr3 C29 103.49(17) . . ?
N2 Cr3 Cr1 92.28(9) . . ?
N2 Cr3 Cr2 45.47(9) . . ?
N2 Cr3 Cr4 47.24(9) . . ?
N2 Cr3 C25 96.62(11) . . ?
N2 Cr3 C26 116.66(11) . . ?
N2 Cr3 C27 153.11(11) . . ?
N2 Cr3 C28 147.09(11) . . ?
N2 Cr3 C29 111.60(11) . . ?
N4 Cr3 Cr1 45.61(14) . . ?
N4 Cr3 Cr2 46.10(15) . . ?
N4 Cr3 Cr4 92.36(15) . . ?
N4 Cr3 C25 127.11(16) . . ?
N4 Cr3 C26 94.15(16) . . ?
N4 Cr3 C27 91.13(17) . . ?
N4 Cr3 C28 120.97(17) . . ?
N4 Cr3 C29 151.04(17) . . ?
C25 Cr3 Cr1 168.85(6) . . ?
C25 Cr3 Cr2 121.93(7) . . ?
C25 Cr3 Cr4 129.91(6) . . ?
C26 Cr3 Cr1 132.58(7) . . ?
C26 Cr3 Cr2 113.11(6) . . ?
C26 Cr3 Cr4 162.86(7) . . ?
C26 Cr3 C25 36.61(8) . . ?
C26 Cr3 C27 36.45(9) . . ?
C26 Cr3 C28 60.43(9) . . ?
C26 Cr3 C29 60.46(9) . . ?
C27 Cr3 Cr1 108.46(7) . . ?
C27 Cr3 Cr2 131.73(7) . . ?
C27 Cr3 Cr4 159.21(7) . . ?
C27 Cr3 C25 61.09(9) . . ?
C27 Cr3 C28 36.06(9) . . ?
C28 Cr3 Cr1 113.54(7) . . ?
C28 Cr3 Cr2 166.73(7) . . ?
C28 Cr3 Cr4 128.07(7) . . ?
C28 Cr3 C25 60.92(9) . . ?
C29 Cr3 Cr1 143.80(7) . . ?
C29 Cr3 Cr2 153.45(7) . . ?
C29 Cr3 Cr4 116.01(6) . . ?
C29 Cr3 C25 36.56(9) . . ?
C29 Cr3 C27 60.32(9) . . ?
C29 Cr3 C28 36.14(9) . . ?
Cr1 Cr4 Cr2 61.060(14) . . ?
Cr3 Cr4 Cr1 61.673(15) . . ?
Cr3 Cr4 Cr2 61.287(15) . . ?
N1 Cr4 Cr1 45.55(16) . . ?
N1 Cr4 Cr2 92.53(15) . . ?
N1 Cr4 Cr3 47.45(15) . . ?
N1 Cr4 C37 96.91(16) . . ?
N1 Cr4 C38 116.59(16) . . ?
N1 Cr4 C39 153.03(16) . . ?
N1 Cr4 C40 147.75(17) . . ?
N1 Cr4 C41 112.23(17) . . ?
N2 Cr4 Cr1 93.17(10) . . ?
N2 Cr4 Cr2 45.26(9) . . ?
N2 Cr4 Cr3 48.03(9) . . ?
N2 Cr4 N1 95.47(18) . . ?
N2 Cr4 C37 140.73(11) . . ?
N2 Cr4 C38 147.62(12) . . ?
N2 Cr4 C39 111.44(11) . . ?
N2 Cr4 C40 90.17(11) . . ?
N2 Cr4 C41 104.39(11) . . ?
N3 Cr4 Cr1 45.89(14) . . ?
N3 Cr4 Cr2 45.41(14) . . ?
N3 Cr4 Cr3 92.09(15) . . ?
N3 Cr4 C37 126.09(16) . . ?
N3 Cr4 C38 92.94(16) . . ?
N3 Cr4 C39 90.25(16) . . ?
N3 Cr4 C40 120.32(16) . . ?
N3 Cr4 C41 150.13(16) . . ?
C37 Cr4 Cr1 121.54(7) . . ?
C37 Cr4 Cr2 167.67(6) . . ?
C37 Cr4 Cr3 131.02(6) . . ?
C38 Cr4 Cr1 112.09(7) . . ?
C38 Cr4 Cr2 131.21(6) . . ?
C38 Cr4 Cr3 163.41(7) . . ?
C38 Cr4 C37 36.72(8) . . ?
C38 Cr4 C39 36.44(9) . . ?
C38 Cr4 C40 60.52(9) . . ?
C38 Cr4 C41 60.74(9) . . ?
C39 Cr4 Cr1 130.71(7) . . ?
C39 Cr4 Cr2 107.55(7) . . ?
C39 Cr4 Cr3 159.33(7) . . ?
C39 Cr4 C37 61.08(9) . . ?
C39 Cr4 C40 36.04(9) . . ?
C39 Cr4 C41 60.34(9) . . ?
C40 Cr4 Cr1 165.78(7) . . ?
C40 Cr4 Cr2 113.32(7) . . ?
C40 Cr4 Cr3 128.92(7) . . ?
C40 Cr4 C37 60.96(9) . . ?
C41 Cr4 Cr1 153.72(7) . . ?
C41 Cr4 Cr2 144.03(7) . . ?
C41 Cr4 Cr3 117.20(6) . . ?
C41 Cr4 C37 36.75(9) . . ?
C41 Cr4 C40 36.10(9) . . ?
C1 Si1 C11 115.22(13) . . ?
C10 Si1 C1 107.63(12) . . ?
C10 Si1 C11 104.60(13) . . ?
C12 Si1 C1 112.11(13) . . ?
C12 Si1 C10 108.52(15) . . ?
C12 Si1 C11 108.32(14) . . ?
C13 Si2 C22 114.85(13) . . ?
C23 Si2 C13 112.77(13) . . ?
C23 Si2 C22 108.03(14) . . ?
C23 Si2 C24 108.00(15) . . ?
C24 Si2 C13 107.89(13) . . ?
C24 Si2 C22 104.81(14) . . ?
C34 Si3 C25 112.69(12) . . ?
C34 Si3 C35 108.92(14) . . ?
C34 Si3 C36 109.14(14) . . ?
C35 Si3 C25 107.27(12) . . ?
C36 Si3 C25 114.52(13) . . ?
C36 Si3 C35 103.78(14) . . ?
C37 Si4 C48 114.12(12) . . ?
C46 Si4 C37 112.18(12) . . ?
C46 Si4 C47 108.80(14) . . ?
C46 Si4 C48 109.63(15) . . ?
C47 Si4 C37 108.29(13) . . ?
C47 Si4 C48 103.34(14) . . ?
Cr1 N1 Cr4 88.6(2) . . ?
Cr3 N1 Cr1 89.8(2) . . ?
Cr3 N1 Cr4 84.3(2) . . ?
Cr2 N2 Cr3 88.96(13) . . ?
Cr4 N2 Cr2 90.09(13) . . ?
Cr4 N2 Cr3 84.73(13) . . ?
Cr1 N3 Cr4 87.1(2) . . ?
Cr2 N3 Cr1 90.4(2) . . ?
Cr2 N3 Cr4 87.8(2) . . ?
Cr1 N4 Cr2 90.0(2) . . ?
Cr1 N4 Cr3 88.3(2) . . ?
Cr2 N4 Cr3 87.6(2) . . ?
Si1 C1 Cr1 136.19(13) . . ?
C2 C1 Cr1 71.08(14) . . ?
C2 C1 Si1 122.08(19) . . ?
C2 C1 C5 106.0(2) . . ?
C5 C1 Cr1 70.95(14) . . ?
C5 C1 Si1 129.51(19) . . ?
C1 C2 Cr1 72.58(14) . . ?
C1 C2 C6 127.8(2) . . ?
C3 C2 Cr1 72.53(14) . . ?
C3 C2 C1 109.3(2) . . ?
C3 C2 C6 122.2(2) . . ?
C6 C2 Cr1 129.02(18) . . ?
C2 C3 Cr1 71.44(14) . . ?
C2 C3 C7 124.3(2) . . ?
C4 C3 Cr1 71.71(14) . . ?
C4 C3 C2 107.6(2) . . ?
C4 C3 C7 127.6(2) . . ?
C7 C3 Cr1 128.31(18) . . ?
C3 C4 Cr1 72.42(14) . . ?
C3 C4 C5 108.3(2) . . ?
C3 C4 C8 126.6(2) . . ?
C5 C4 Cr1 71.63(14) . . ?
C5 C4 C8 124.8(2) . . ?
C8 C4 Cr1 126.86(18) . . ?
C1 C5 Cr1 72.67(14) . . ?
C1 C5 C9 127.7(2) . . ?
C4 C5 Cr1 72.24(14) . . ?
C4 C5 C1 108.8(2) . . ?
C4 C5 C9 123.0(2) . . ?
C9 C5 Cr1 127.37(18) . . ?
Si2 C13 Cr2 136.83(13) . . ?
C14 C13 Cr2 71.09(14) . . ?
C14 C13 Si2 121.94(19) . . ?
C14 C13 C17 106.2(2) . . ?
C17 C13 Cr2 70.90(14) . . ?
C17 C13 Si2 129.27(19) . . ?
C13 C14 Cr2 72.68(14) . . ?
C13 C14 C18 127.9(2) . . ?
C15 C14 Cr2 72.11(14) . . ?
C15 C14 C13 109.0(2) . . ?
C15 C14 C18 122.1(2) . . ?
C18 C14 Cr2 129.81(18) . . ?
C14 C15 Cr2 71.84(14) . . ?
C14 C15 C19 124.1(2) . . ?
C16 C15 Cr2 71.80(14) . . ?
C16 C15 C14 107.9(2) . . ?
C16 C15 C19 127.5(2) . . ?
C19 C15 Cr2 128.29(17) . . ?
C15 C16 Cr2 72.28(14) . . ?
C15 C16 C17 108.1(2) . . ?
C15 C16 C20 126.4(2) . . ?
C17 C16 Cr2 71.84(14) . . ?
C17 C16 C20 125.2(2) . . ?
C20 C16 Cr2 126.72(18) . . ?
C13 C17 Cr2 72.83(14) . . ?
C13 C17 C21 127.7(2) . . ?
C16 C17 Cr2 71.96(14) . . ?
C16 C17 C13 108.8(2) . . ?
C16 C17 C21 123.1(2) . . ?
C21 C17 Cr2 127.04(18) . . ?
Si3 C25 Cr3 136.69(13) . . ?
C26 C25 Cr3 70.91(13) . . ?
C26 C25 Si3 129.37(19) . . ?
C29 C25 Cr3 70.94(14) . . ?
C29 C25 Si3 122.14(19) . . ?
C29 C25 C26 106.0(2) . . ?
C25 C26 Cr3 72.48(13) . . ?
C25 C26 C30 127.7(2) . . ?
C27 C26 Cr3 71.89(14) . . ?
C27 C26 C25 108.7(2) . . ?
C27 C26 C30 123.1(2) . . ?
C30 C26 Cr3 127.66(17) . . ?
C26 C27 Cr3 71.66(14) . . ?
C26 C27 C31 126.2(2) . . ?
C28 C27 Cr3 72.49(14) . . ?
C28 C27 C26 108.1(2) . . ?
C28 C27 C31 125.5(2) . . ?
C31 C27 Cr3 126.07(18) . . ?
C27 C28 Cr3 71.45(14) . . ?
C27 C28 C29 107.8(2) . . ?
C27 C28 C32 126.2(2) . . ?
C29 C28 Cr3 71.30(14) . . ?
C29 C28 C32 125.5(2) . . ?
C32 C28 Cr3 128.82(18) . . ?
C25 C29 Cr3 72.51(14) . . ?
C25 C29 C33 127.4(2) . . ?
C28 C29 Cr3 72.56(14) . . ?
C28 C29 C25 109.3(2) . . ?
C28 C29 C33 122.7(2) . . ?
C33 C29 Cr3 127.67(17) . . ?
Si4 C37 Cr4 135.58(13) . . ?
C38 C37 Cr4 70.48(13) . . ?
C38 C37 Si4 129.89(19) . . ?
C38 C37 C41 105.8(2) . . ?
C41 C37 Cr4 70.80(13) . . ?
C41 C37 Si4 122.33(18) . . ?
C37 C38 Cr4 72.79(13) . . ?
C37 C38 C42 127.5(2) . . ?
C39 C38 Cr4 71.97(14) . . ?
C39 C38 C37 108.7(2) . . ?
C39 C38 C42 123.3(2) . . ?
C42 C38 Cr4 127.38(17) . . ?
C38 C39 Cr4 71.59(14) . . ?
C38 C39 C43 125.4(2) . . ?
C40 C39 Cr4 72.56(14) . . ?
C40 C39 C38 108.4(2) . . ?
C40 C39 C43 126.0(2) . . ?
C43 C39 Cr4 125.32(18) . . ?
C39 C40 Cr4 71.40(14) . . ?
C39 C40 C41 108.0(2) . . ?
C39 C40 C44 126.3(2) . . ?
C41 C40 Cr4 71.51(14) . . ?
C41 C40 C44 125.1(2) . . ?
C44 C40 Cr4 128.96(18) . . ?
C37 C41 Cr4 72.45(14) . . ?
C37 C41 C45 127.5(2) . . ?
C40 C41 Cr4 72.39(14) . . ?
C40 C41 C37 109.1(2) . . ?
C40 C41 C45 122.9(2) . . ?
C45 C41 Cr4 128.19(18) . . ?
C50 C49 C51 110.9(3) . 3_565 ?
C49 C50 C51 111.9(3) . . ?
C50 C51 C49 111.3(3) . 3_565 ?
C53 C52 C54 113.1(4) . 3_666 ?
C52 C53 C54 112.7(4) . . ?
C53 C54 C52 111.5(3) . 3_666 ?

loop_
_geom_bond_atom_site_label_1
_geom_bond_atom_site_label_2
_geom_bond_distance
_geom_bond_site_symmetry_2
_geom_bond_publ_flag
Cr1 Cr2 2.8187(6) . ?
Cr1 Cr3 2.7792(6) . ?
Cr1 Cr4 2.7677(6) . ?
Cr1 N1 1.976(6) . ?
Cr1 N3 1.990(5) . ?
Cr1 N4 1.987(5) . ?
Cr1 C1 2.308(2) . ?
Cr1 C2 2.288(2) . ?
Cr1 C3 2.303(2) . ?
Cr1 C4 2.294(2) . ?
Cr1 C5 2.286(2) . ?
Cr2 Cr3 2.7707(6) . ?
Cr2 Cr4 2.7809(6) . ?
Cr2 N2 1.975(3) . ?
Cr2 N3 1.982(5) . ?
Cr2 N4 1.998(5) . ?
Cr2 C13 2.316(2) . ?
Cr2 C14 2.295(2) . ?
Cr2 C15 2.298(2) . ?
Cr2 C16 2.292(2) . ?
Cr2 C17 2.290(2) . ?
Cr3 Cr4 2.6506(5) . ?
Cr3 N1 1.962(5) . ?
Cr3 N2 1.979(3) . ?
Cr3 N4 2.004(5) . ?
Cr3 C25 2.293(2) . ?
Cr3 C26 2.272(2) . ?
Cr3 C27 2.275(2) . ?
Cr3 C28 2.288(2) . ?
Cr3 C29 2.272(2) . ?
Cr4 N1 1.987(6) . ?
Cr4 N2 1.954(3) . ?
Cr4 N3 2.027(5) . ?
Cr4 C37 2.297(2) . ?
Cr4 C38 2.266(2) . ?
Cr4 C39 2.271(2) . ?
Cr4 C40 2.286(2) . ?
Cr4 C41 2.275(2) . ?
Si1 C1 1.872(2) . ?
Si1 C10 1.871(3) . ?
Si1 C11 1.878(3) . ?
Si1 C12 1.865(3) . ?
Si2 C13 1.876(3) . ?
Si2 C22 1.876(3) . ?
Si2 C23 1.866(3) . ?
Si2 C24 1.873(3) . ?
Si3 C25 1.877(3) . ?
Si3 C34 1.869(3) . ?
Si3 C35 1.876(3) . ?
Si3 C36 1.871(3) . ?
Si4 C37 1.877(3) . ?
Si4 C46 1.872(3) . ?
Si4 C47 1.876(3) . ?
Si4 C48 1.878(3) . ?
C1 C2 1.433(3) . ?
C1 C5 1.434(3) . ?
C2 C3 1.420(3) . ?
C2 C6 1.500(3) . ?
C3 C4 1.415(3) . ?
C3 C7 1.498(3) . ?
C4 C5 1.420(3) . ?
C4 C8 1.501(3) . ?
C5 C9 1.500(3) . ?
C13 C14 1.434(3) . ?
C13 C17 1.434(3) . ?
C14 C15 1.421(3) . ?
C14 C18 1.499(4) . ?
C15 C16 1.415(3) . ?
C15 C19 1.505(3) . ?
C16 C17 1.424(3) . ?
C16 C20 1.497(3) . ?
C17 C21 1.498(3) . ?
C25 C26 1.434(3) . ?
C25 C29 1.432(3) . ?
C26 C27 1.422(4) . ?
C26 C30 1.496(3) . ?
C27 C28 1.412(4) . ?
C27 C31 1.499(4) . ?
C28 C29 1.415(4) . ?
C28 C32 1.500(4) . ?
C29 C33 1.506(3) . ?
C37 C38 1.438(3) . ?
C37 C41 1.441(3) . ?
C38 C39 1.419(4) . ?
C38 C42 1.494(3) . ?
C39 C40 1.410(4) . ?
C39 C43 1.496(4) . ?
C40 C41 1.413(4) . ?
C40 C44 1.499(4) . ?
C41 C45 1.501(3) . ?
C49 C50 1.494(5) . ?
C49 C51 1.521(5) 3_565 ?
C50 C51 1.498(5) . ?
C52 C53 1.455(6) . ?
C52 C54 1.513(5) 3_666 ?
C53 C54 1.496(6) . ?
